data_1546842
loop_
_publ_author_name
'Preindl, Johannes'
'Chakrabarty, Shyamal'
'Waser, J\'er\^ome'

_publ_section_title
;
 Dearomatization of electron poor six-membered N-heterocycles through [3 +
 2] annulation with aminocyclopropanes
;
_journal_issue 10
_journal_name_full 'Chemical Science'
_journal_page_first 7112
_journal_page_last 7118
_journal_paper_doi 10.1039/C7SC03197A
_journal_volume 8
_journal_year 2017
_chemical_formula_moiety 'C24 H20 N2 O6'
_chemical_formula_sum 'C24 H20 N2 O6'
_chemical_formula_weight 432.42
_space_group_crystal_system orthorhombic
_space_group_IT_number 33
_space_group_name_Hall 'P 2c -2n'
_space_group_name_H-M_alt 'P n a 21'
_symmetry_space_group_name_Hall 'P 2c -2n'
_symmetry_space_group_name_H-M 'P n a 21'
_atom_sites_solution_hydrogens mixed
_atom_sites_solution_primary direct
_atom_sites_solution_secondary difmap
_audit_creation_method SHELXL-2016/6
_audit_update_record
;
2017-06-15 deposited with the CCDC.
2017-08-24 downloaded from the CCDC.
;
_cell_angle_alpha 90
_cell_angle_beta 90
_cell_angle_gamma 90
_cell_formula_units_Z 4
_cell_length_a 28.9068(4)
_cell_length_b 7.90250(10)
_cell_length_c 8.98890(10)
_cell_measurement_reflns_used 24791
_cell_measurement_temperature 100.01(10)
_cell_measurement_theta_max 75.1130
_cell_measurement_theta_min 4.5600
_cell_volume 2053.39(4)
_computing_cell_refinement 'CrysAlisPro 1.171.38.43 (Rigaku OD, 2015)'
_computing_data_collection 'CrysAlisPro 1.171.38.43 (Rigaku OD, 2015)'
_computing_data_reduction 'CrysAlisPro 1.171.38.43 (Rigaku OD, 2015)'
_computing_molecular_graphics 'Olex2 (Dolomanov et al., 2009)'
_computing_publication_material 'CIFTAB (Sheldrick, 2016)'
_computing_structure_refinement 'SHELXL-2016/6 (Sheldrick, 2016)'
_computing_structure_solution 'SHELXT (Sheldrick, 2015)'
_diffrn_ambient_environment N~2~
_diffrn_ambient_temperature 100.01(10)
_diffrn_detector 'CCD plate'
_diffrn_detector_area_resol_mean 5.1333
_diffrn_detector_type Atlas
_diffrn_measured_fraction_theta_full 0.999
_diffrn_measured_fraction_theta_max 0.996
_diffrn_measurement_details
;
List of Runs (angles in degrees, time in seconds):

  # Type    Start    End  Width  t~exp~   \w     \q     \k     \f   Frames
#--------------------------------------------------------------------------
  1  \w     -9.00  23.00   1.00    1.00    --  -42.20  37.00 -60.00   32
  2  \w    -49.00 -18.00   1.00    1.00    --  -42.20 -37.00 -30.00   31
  3  \w    -60.00 -23.00   1.00    1.00    --  -42.20  37.00 -60.00   37
  4  \w    -71.00  31.00   1.00    1.00    --  -42.20  65.00  28.00  102
  5  \w     -7.00  18.00   1.00    1.00    --   34.00  99.00  82.94   25
  6  \w     17.00  44.00   1.00    1.00    --   50.00  79.00  84.41   27
  7  \w     59.00 108.00   1.00    1.00    --   42.20  65.00  28.00   49
  8  \w    131.00 163.00   1.00    1.46    --   90.00  67.00 -50.91   32
  9  \w    153.00 178.00   1.00    1.46    --  109.26  65.00  28.00   25
 10  \w    121.00 147.00   1.00    1.46    --  109.26  77.00  30.00   26
 11  \w     89.00 178.00   1.00    1.46    --  109.26  77.00 -60.00   89
 12  \w    114.00 147.00   1.00    1.46    --   82.00  60.00-112.18   33
 13  \w    113.00 171.00   1.00    1.46    --  109.26  77.00-180.00   58
 14  \w     93.00 129.00   1.00    1.46    --  109.26 178.00-120.00   36
 15  \w     81.00 169.00   1.00    1.46    --  109.26  74.00-103.13   88
 16  \w     79.00 111.00   1.00    1.46    --  109.26  65.00  28.00   32
 17  \w     80.00 173.00   1.00    1.46    --  109.26  61.00  60.00   93
 18  \w     83.00 176.00   1.00    1.46    --  109.26  61.00  90.00   93
 19  \w     83.00 110.00   1.00    1.46    --  109.26  63.00 -32.54   27
 20  \w     78.00 115.00   1.00    1.46    --  109.26  77.00  30.00   37
 21  \w     81.00 144.00   1.00    1.46    --  109.26  77.00 -30.00   63
 22  \w     77.00 103.00   1.00    1.46    --  109.26  77.00  60.00   26
 23  \w     77.00 162.00   1.00    1.46    --  109.26  77.00 120.00   85
 24  \w     77.00 152.00   1.00    1.46    --  109.26  77.00 150.00   75
 25  \w     64.00  89.00   1.00    1.46    --   94.00  67.00  25.58   25
 26  \w     60.00 125.00   1.00    1.46    --   90.00  67.00 -50.91   65
 27  \w     77.00 119.00   1.00    1.46    --  109.26  77.00-120.00   42
 28  \w     77.00 107.00   1.00    1.46    --  109.26  77.00-180.00   30
 29  \w     77.00 177.00   1.00    1.46    --  109.26  77.00-150.00  100
 30  \w     67.00 114.00   1.00    1.46    --   98.00  75.00 104.33   47
 31  \w     56.00  86.00   1.00    1.46    --   86.00  64.00 179.00   30
 32  \w     50.00  83.00   1.00    1.46    --   82.00  76.00 125.67   33
 33  \w     42.00  69.00   1.00    1.00    --   74.00  77.00  87.25   27
 34  \w     36.00  62.00   1.00    1.00    --   66.00  75.00 127.10   26
 35  \w     37.00  63.00   1.00    1.00    --   70.00  77.00  65.22   26
 36  \w     42.00  68.00   1.00    1.00    --   74.00  74.00  16.43   26
 37  \w     53.00  79.00   1.00    1.46    --   86.00  77.00  14.95   26
 38  \w     38.00  67.00   1.00    1.00    --   70.00  76.00  -5.79   29
 39  \w     43.00  69.00   1.00    1.00    --   74.00  74.00 -34.94   26
 40  \w     53.00  79.00   1.00    1.46    --   82.00  63.00 -83.48   26
 41  \w     54.00  80.00   1.00    1.46    --   82.00  60.00-112.18   26
 42  \w     45.00  74.00   1.00    1.46    --   78.00  77.00-170.38   29
 43  \w     44.00  71.00   1.00    1.00    --   74.00  68.00-101.70   27
 44  \w     37.00  63.00   1.00    1.00    --   70.00  77.00-138.03   26
 45  \w     35.00  60.00   1.00    1.00    --   66.00  76.00-172.27   25
 46  \w     20.00  46.00   1.00    1.00    --   54.00  81.00-178.46   26
 47  \w     37.00  63.00   1.00    1.00    --   70.00  77.00 -69.76   26
 48  \w     20.00  45.00   1.00    1.00    --   54.00  81.00  -7.44   25
 49  \w     21.00  46.00   1.00    1.00    --   54.00  79.00 -55.09   25
 50  \w     13.00  38.00   1.00    1.00    --   42.20  65.00  28.00   25
 51  \w     20.00  46.00   1.00    1.00    --   54.00  81.00  89.05   26
 52  \w     20.00  45.00   1.00    1.00    --   54.00  81.00 151.43   25
 53  \w     57.00 145.00   1.00    1.46    --  109.26 178.00 -60.00   88
 54  \w      9.00  34.00   1.00    1.00    --   42.00  79.00 -67.22   25
 55  \w     39.00 139.00   1.00    1.46    --  109.26 -65.00-107.00  100
 56  \w     61.00 105.00   1.00    1.46    --  109.26-111.00  60.00   44
 57  \w     55.00 114.00   1.00    1.46    --  109.26-111.00 120.00   59
 58  \w     24.00  98.00   1.00    1.00    --   42.20-125.00 150.00   74
 59  \w     34.00 115.00   1.00    1.46    --  109.26-111.00 -90.00   81
 60  \w    -30.00  42.00   1.00    1.00    --   42.20 -65.00-107.00   72
 61  \w   -108.00 -12.00   1.00    1.00    --  -42.20 -65.00-107.00   96
 62  \w   -116.00 -61.00   1.00    1.00    --  -42.20 -37.00 -30.00   55
;
_diffrn_measurement_device 'four-circle diffractometer'
_diffrn_measurement_device_type 'SuperNova, Dual, Cu at zero, Atlas'
_diffrn_measurement_method '\w scans'
_diffrn_radiation_monochromator mirror
_diffrn_radiation_probe x-ray
_diffrn_radiation_type 'Cu K\a'
_diffrn_radiation_wavelength 1.54184
_diffrn_reflns_av_R_equivalents 0.0326
_diffrn_reflns_av_unetI/netI 0.0151
_diffrn_reflns_Laue_measured_fraction_full 0.999
_diffrn_reflns_Laue_measured_fraction_max 0.996
_diffrn_reflns_limit_h_max 36
_diffrn_reflns_limit_h_min -36
_diffrn_reflns_limit_k_max 9
_diffrn_reflns_limit_k_min -9
_diffrn_reflns_limit_l_max 11
_diffrn_reflns_limit_l_min -11
_diffrn_reflns_number 35518
_diffrn_reflns_point_group_measured_fraction_full 1.000
_diffrn_reflns_point_group_measured_fraction_max 0.990
_diffrn_reflns_theta_full 67.684
_diffrn_reflns_theta_max 75.495
_diffrn_reflns_theta_min 5.797
_diffrn_source 'micro-focus sealed X-ray tube'
_diffrn_source_type 'SuperNova (Cu) X-ray Source'
_exptl_absorpt_coefficient_mu 0.846
_exptl_absorpt_correction_T_max 0.850
_exptl_absorpt_correction_T_min 0.723
_exptl_absorpt_correction_type gaussian
_exptl_absorpt_process_details
;
CrysAlisPro 1.171.38.43 (Rigaku Oxford Diffraction, 2015)
Numerical absorption correction based on gaussian integration over
a multifaceted crystal model.
Empirical absorption correction using spherical harmonics,
implemented in SCALE3 ABSPACK scaling algorithm.
;
_exptl_crystal_colour 'clear intense yellow'
_exptl_crystal_density_diffrn 1.399
_exptl_crystal_description plate
_exptl_crystal_F_000 904
_exptl_crystal_size_max 0.509
_exptl_crystal_size_mid 0.409
_exptl_crystal_size_min 0.265
_refine_diff_density_max 0.186
_refine_diff_density_min -0.133
_refine_diff_density_rms 0.028
_refine_ls_abs_structure_details
;
 Flack x determined using 1862 quotients [(I+)-(I-)]/[(I+)+(I-)]
 (Parsons, Flack and Wagner, Acta Cryst. B69 (2013) 249-259).
;
_refine_ls_abs_structure_Flack 0.01(5)
_refine_ls_extinction_coef 0.0012(2)
_refine_ls_extinction_expression Fc^*^=kFc[1+0.001xFc^2^\l^3^/sin(2\q)]^-1/4^
_refine_ls_extinction_method 'SHELXL-2016/6 (Sheldrick 2016)'
_refine_ls_goodness_of_fit_ref 1.059
_refine_ls_hydrogen_treatment mixed
_refine_ls_matrix_type full
_refine_ls_number_parameters 348
_refine_ls_number_reflns 4206
_refine_ls_number_restraints 1
_refine_ls_restrained_S_all 1.059
_refine_ls_R_factor_all 0.0243
_refine_ls_R_factor_gt 0.0236
_refine_ls_shift/su_max 0.001
_refine_ls_shift/su_mean 0.000
_refine_ls_structure_factor_coef Fsqd
_refine_ls_weighting_details 'w=1/[\s^2^(Fo^2^)+(0.0418P)^2^+0.1851P] where P=(Fo^2^+2Fc^2^)/3'
_refine_ls_weighting_scheme calc
_refine_ls_wR_factor_gt 0.0639
_refine_ls_wR_factor_ref 0.0645
_reflns_Friedel_coverage 0.864
_reflns_Friedel_fraction_full 1.000
_reflns_Friedel_fraction_max 0.983
_reflns_number_gt 4111
_reflns_number_total 4206
_reflns_threshold_expression 'I > 2\s(I)'
_cod_data_source_file c7sc03197a2.cif
_cod_data_source_block shelx
_cod_database_code 1546842
_shelx_shelxl_version_number 2016/6
_shelx_space_group_comment
;
The symmetry employed for this shelxl refinement is uniquely defined
by the following loop, which should always be used as a source of
symmetry information in preference to the above space-group names.
They are only intended as comments.
;

loop_
_space_group_symop_operation_xyz
'x, y, z'
'-x, -y, z+1/2'
'x+1/2, -y+1/2, z'
'-x+1/2, y+1/2, z+1/2'

loop_
_atom_site_label
_atom_site_type_symbol
_atom_site_fract_x
_atom_site_fract_y
_atom_site_fract_z
_atom_site_U_iso_or_equiv
_atom_site_adp_type
_atom_site_occupancy
_atom_site_site_symmetry_order
_atom_site_calc_flag
_atom_site_refinement_flags_posn
_atom_site_refinement_flags_adp
O1 O 0.70710(4) 0.74296(16) 0.80030(14) 0.0311(3) Uani 1 1 d . .
O2 O 0.64555(4) 0.90309(15) 0.85891(14) 0.0284(3) Uani 1 1 d . .
O3 O 0.61552(5) 0.97388(18) 0.44553(18) 0.0398(3) Uani 1 1 d . .
O4 O 0.68609(4) 1.01632(14) 0.54245(15) 0.0275(3) Uani 1 1 d . .
O5 O 0.61067(4) 0.31796(16) 0.69280(14) 0.0281(3) Uani 1 1 d . .
O6 O 0.49266(4) 0.51017(16) 0.39722(14) 0.0294(3) Uani 1 1 d . .
N1 N 0.63057(5) 0.56968(18) 0.43688(17) 0.0245(3) Uani 1 1 d . .
N2 N 0.55848(4) 0.45170(16) 0.53622(15) 0.0223(3) Uani 1 1 d . .
C1 C 0.58547(5) 0.6043(2) 0.49838(19) 0.0230(3) Uani 1 1 d . .
H1 H 0.5672(7) 0.666(3) 0.431(2) 0.023(5) Uiso 1 1 d . .
C2 C 0.59508(5) 0.7102(2) 0.6398(2) 0.0253(3) Uani 1 1 d . .
H2A H 0.5722(8) 0.803(3) 0.647(3) 0.035(6) Uiso 1 1 d . .
H2B H 0.5930(7) 0.639(3) 0.728(3) 0.033(6) Uiso 1 1 d . .
C3 C 0.64531(5) 0.7729(2) 0.62294(19) 0.0232(3) Uani 1 1 d . .
C4 C 0.66765(5) 0.6213(2) 0.53806(19) 0.0232(3) Uani 1 1 d . .
H4 H 0.6727(7) 0.529(2) 0.616(2) 0.021(5) Uiso 1 1 d . .
C5 C 0.71237(6) 0.6551(2) 0.4597(2) 0.0268(4) Uani 1 1 d . .
H5 H 0.7368(7) 0.709(3) 0.522(3) 0.030(5) Uiso 1 1 d . .
C6 C 0.71928(6) 0.6080(2) 0.3193(2) 0.0268(3) Uani 1 1 d . .
H6 H 0.7496(7) 0.631(2) 0.269(2) 0.025(5) Uiso 1 1 d . .
C7 C 0.68278(6) 0.5288(2) 0.23089(19) 0.0246(3) Uani 1 1 d . .
C8 C 0.69077(6) 0.4733(2) 0.0862(2) 0.0287(4) Uani 1 1 d . .
H8 H 0.7224(8) 0.487(3) 0.049(3) 0.034(6) Uiso 1 1 d . .
C9 C 0.65538(6) 0.4069(2) -0.0001(2) 0.0307(4) Uani 1 1 d . .
H9 H 0.6615(8) 0.365(3) -0.096(3) 0.041(6) Uiso 1 1 d . .
C10 C 0.61106(6) 0.3976(2) 0.0596(2) 0.0288(4) Uani 1 1 d . .
H10 H 0.5861(8) 0.354(3) -0.002(3) 0.036(6) Uiso 1 1 d . .
C11 C 0.60214(6) 0.4511(2) 0.20441(19) 0.0254(3) Uani 1 1 d . .
H11 H 0.5700(7) 0.444(3) 0.241(2) 0.027(5) Uiso 1 1 d . .
C12 C 0.63792(6) 0.51610(19) 0.29168(18) 0.0223(3) Uani 1 1 d . .
C13 C 0.67024(5) 0.8019(2) 0.76967(19) 0.0243(3) Uani 1 1 d . .
C14 C 0.66740(6) 0.9411(2) 1.0007(2) 0.0324(4) Uani 1 1 d . .
H14A H 0.700642 0.958395 0.985571 0.049 Uiso 1 1 calc R U
H14B H 0.662583 0.846444 1.069419 0.049 Uiso 1 1 calc R U
H14C H 0.653714 1.044004 1.042643 0.049 Uiso 1 1 calc R U
C15 C 0.64641(6) 0.9325(2) 0.5267(2) 0.0252(3) Uani 1 1 d . .
C16 C 0.69076(7) 1.1653(2) 0.4490(2) 0.0329(4) Uani 1 1 d . .
H16A H 0.689801 1.131604 0.344092 0.049 Uiso 1 1 calc R U
H16B H 0.720327 1.221067 0.470084 0.049 Uiso 1 1 calc R U
H16C H 0.665315 1.243812 0.469651 0.049 Uiso 1 1 calc R U
C17 C 0.57261(5) 0.3275(2) 0.63775(18) 0.0226(3) Uani 1 1 d . .
C18 C 0.53201(5) 0.2151(2) 0.65961(17) 0.0219(3) Uani 1 1 d . .
C19 C 0.52648(6) 0.0788(2) 0.7539(2) 0.0267(3) Uani 1 1 d . .
H19 H 0.5510(8) 0.041(3) 0.813(3) 0.034(6) Uiso 1 1 d . .
C20 C 0.48350(7) 0.0007(2) 0.7551(2) 0.0311(4) Uani 1 1 d . .
H20 H 0.4780(8) -0.095(3) 0.819(3) 0.033(6) Uiso 1 1 d . .
C21 C 0.44755(6) 0.0569(2) 0.6646(2) 0.0293(4) Uani 1 1 d . .
H21 H 0.4180(9) -0.001(3) 0.669(3) 0.042(6) Uiso 1 1 d . .
C22 C 0.45333(6) 0.1950(2) 0.56937(19) 0.0248(3) Uani 1 1 d . .
H22 H 0.4252(7) 0.236(3) 0.509(3) 0.030(5) Uiso 1 1 d . .
C23 C 0.49624(5) 0.27249(19) 0.57006(18) 0.0214(3) Uani 1 1 d . .
C24 C 0.51281(5) 0.4247(2) 0.48838(18) 0.0226(3) Uani 1 1 d . .

loop_
_atom_site_aniso_label
_atom_site_aniso_U_11
_atom_site_aniso_U_22
_atom_site_aniso_U_33
_atom_site_aniso_U_23
_atom_site_aniso_U_13
_atom_site_aniso_U_12
O1 0.0294(6) 0.0355(7) 0.0285(6) -0.0024(5) -0.0051(5) 0.0053(5)
O2 0.0276(6) 0.0310(6) 0.0266(6) -0.0052(5) -0.0002(5) 0.0007(5)
O3 0.0381(7) 0.0381(7) 0.0433(8) 0.0117(6) -0.0173(6) -0.0067(6)
O4 0.0236(5) 0.0241(5) 0.0349(7) 0.0053(5) 0.0000(5) -0.0023(4)
O5 0.0244(6) 0.0329(6) 0.0269(6) 0.0012(5) -0.0055(5) 0.0006(5)
O6 0.0232(6) 0.0328(6) 0.0320(6) 0.0098(5) -0.0040(5) 0.0000(5)
N1 0.0197(7) 0.0293(7) 0.0244(7) -0.0040(6) 0.0004(5) -0.0026(5)
N2 0.0208(6) 0.0225(6) 0.0236(7) 0.0009(5) -0.0009(5) -0.0016(5)
C1 0.0220(7) 0.0220(7) 0.0250(8) 0.0008(6) 0.0009(6) -0.0016(6)
C2 0.0229(7) 0.0244(7) 0.0287(8) -0.0042(7) 0.0021(7) -0.0021(6)
C3 0.0220(7) 0.0233(7) 0.0242(8) -0.0007(6) -0.0010(6) -0.0006(6)
C4 0.0225(7) 0.0224(7) 0.0248(8) -0.0023(6) -0.0020(6) -0.0011(6)
C5 0.0210(7) 0.0271(8) 0.0324(9) -0.0032(7) -0.0004(7) 0.0002(6)
C6 0.0224(8) 0.0274(8) 0.0305(9) 0.0002(6) 0.0015(6) 0.0002(6)
C7 0.0264(8) 0.0221(7) 0.0252(8) 0.0026(6) 0.0009(6) 0.0017(6)
C8 0.0283(9) 0.0297(8) 0.0281(9) 0.0023(7) 0.0034(7) 0.0032(7)
C9 0.0352(9) 0.0342(9) 0.0227(8) -0.0019(7) -0.0015(7) 0.0048(7)
C10 0.0307(8) 0.0298(8) 0.0260(8) -0.0005(7) -0.0049(7) 0.0012(7)
C11 0.0257(8) 0.0246(8) 0.0260(8) 0.0014(7) -0.0024(7) 0.0007(6)
C12 0.0258(7) 0.0188(7) 0.0225(8) 0.0026(6) -0.0005(6) 0.0023(6)
C13 0.0264(8) 0.0212(7) 0.0254(8) 0.0004(6) 0.0002(7) -0.0026(6)
C14 0.0328(9) 0.0373(9) 0.0270(9) -0.0077(7) -0.0003(7) -0.0036(7)
C15 0.0252(8) 0.0245(7) 0.0261(8) -0.0010(6) -0.0006(7) -0.0001(6)
C16 0.0328(9) 0.0267(8) 0.0393(10) 0.0082(8) 0.0050(8) -0.0002(7)
C17 0.0246(7) 0.0236(7) 0.0197(7) -0.0014(6) 0.0002(6) 0.0008(6)
C18 0.0241(7) 0.0220(7) 0.0197(7) -0.0033(6) 0.0009(6) 0.0010(6)
C19 0.0306(8) 0.0261(8) 0.0235(8) 0.0021(6) -0.0007(7) 0.0025(6)
C20 0.0361(9) 0.0280(8) 0.0294(8) 0.0070(7) 0.0039(8) -0.0010(7)
C21 0.0290(8) 0.0292(8) 0.0298(9) 0.0020(7) 0.0024(7) -0.0057(7)
C22 0.0242(8) 0.0271(8) 0.0230(8) -0.0008(6) 0.0004(6) -0.0016(6)
C23 0.0226(7) 0.0226(7) 0.0190(7) -0.0019(6) 0.0015(6) 0.0010(6)
C24 0.0225(7) 0.0230(7) 0.0223(8) -0.0006(6) 0.0010(6) 0.0007(6)

loop_
_atom_type_symbol
_atom_type_description
_atom_type_scat_dispersion_real
_atom_type_scat_dispersion_imag
_atom_type_scat_source
C C 0.0181 0.0091 'International Tables Vol C Tables 4.2.6.8 and 6.1.1.4'
H H 0.0000 0.0000 'International Tables Vol C Tables 4.2.6.8 and 6.1.1.4'
N N 0.0311 0.0180 'International Tables Vol C Tables 4.2.6.8 and 6.1.1.4'
O O 0.0492 0.0322 'International Tables Vol C Tables 4.2.6.8 and 6.1.1.4'

loop_
_exptl_crystal_face_index_h
_exptl_crystal_face_index_k
_exptl_crystal_face_index_l
_exptl_crystal_face_perp_dist
2 -3 4 0.1804
8 -4 3 0.1692
12 -4 0 0.1742
12 -1 -4 0.2280
4 2 -5 0.1901
0 -3 5 0.1891
-7 -1 5 0.1906
-11 1 5 0.1797
-14 2 3 0.1880
-14 3 2 0.1896
2 2 -5 0.1905
5 2 -5 0.1963
13 -4 -1 0.1902
-6 5 2 0.2532
2 5 -1 0.2934
8 4 -3 0.2415
-11 -2 4 0.1805
-6 -4 3 0.1742
-3 -5 1 0.1852
-7 -4 3 0.1739
5 -5 -1 0.2077
-1 2 -6 0.1914
-14 0 -4 0.1609
-18 1 -1 0.1295
14 0 4 0.2180
3 1 6 0.2383
15 2 -3 0.1613
7 5 1 0.2889
13 3 -1 0.2135
-15 -1 3 0.1623
-14 -3 1 0.1562
-9 -4 -1 0.1937
-2 -5 -3 0.2412
-14 -3 -2 0.1736
-17 -2 0 0.1414
18 1 -2 0.1119
13 3 2 0.2573
18 1 1 0.1903
-19 -1 0 0.1270
-19 0 0 0.1136
-18 1 2 0.1387
-7 3 4 0.2395
8 4 3 0.2795
11 -1 5 0.2184
5 0 6 0.2274
-16 2 -2 0.1543
-11 1 -5 0.1722

loop_
_geom_angle_atom_site_label_1
_geom_angle_atom_site_label_2
_geom_angle_atom_site_label_3
_geom_angle
C13 O2 C14 114.64(13)
C15 O4 C16 114.95(14)
C12 N1 C1 123.82(14)
C12 N1 C4 123.84(13)
C1 N1 C4 111.78(13)
C17 N2 C24 111.51(13)
C17 N2 C1 124.65(13)
C24 N2 C1 123.39(13)
N1 C1 N2 114.27(13)
N1 C1 C2 104.79(13)
N2 C1 C2 110.32(13)
N1 C1 H1 111.0(13)
N2 C1 H1 106.2(12)
C2 C1 H1 110.3(12)
C3 C2 C1 105.19(13)
C3 C2 H2A 113.3(13)
C1 C2 H2A 109.5(14)
C3 C2 H2B 108.8(13)
C1 C2 H2B 110.4(13)
H2A C2 H2B 109.5(19)
C13 C3 C15 110.88(13)
C13 C3 C2 114.18(14)
C15 C3 C2 109.91(13)
C13 C3 C4 110.10(13)
C15 C3 C4 110.35(13)
C2 C3 C4 101.01(12)
N1 C4 C5 112.95(14)
N1 C4 C3 102.39(12)
C5 C4 C3 116.76(13)
N1 C4 H4 109.5(11)
C5 C4 H4 109.1(11)
C3 C4 H4 105.7(12)
C6 C5 C4 121.74(16)
C6 C5 H5 123.3(12)
C4 C5 H5 114.9(12)
C5 C6 C7 121.79(16)
C5 C6 H6 120.4(12)
C7 C6 H6 117.7(12)
C8 C7 C12 119.47(15)
C8 C7 C6 121.55(15)
C12 C7 C6 118.91(15)
C9 C8 C7 121.31(17)
C9 C8 H8 122.5(14)
C7 C8 H8 116.1(14)
C8 C9 C10 118.92(17)
C8 C9 H9 120.6(15)
C10 C9 H9 120.4(15)
C9 C10 C11 121.00(17)
C9 C10 H10 118.8(14)
C11 C10 H10 120.2(14)
C10 C11 C12 119.99(16)
C10 C11 H11 118.2(13)
C12 C11 H11 121.8(13)
N1 C12 C11 121.80(15)
N1 C12 C7 118.89(14)
C11 C12 C7 119.31(15)
O1 C13 O2 124.76(16)
O1 C13 C3 124.32(15)
O2 C13 C3 110.92(13)
O2 C14 H14A 109.5
O2 C14 H14B 109.5
H14A C14 H14B 109.5
O2 C14 H14C 109.5
H14A C14 H14C 109.5
H14B C14 H14C 109.5
O3 C15 O4 124.76(17)
O3 C15 C3 123.63(15)
O4 C15 C3 111.60(14)
O4 C16 H16A 109.5
O4 C16 H16B 109.5
H16A C16 H16B 109.5
O4 C16 H16C 109.5
H16A C16 H16C 109.5
H16B C16 H16C 109.5
O5 C17 N2 125.13(15)
O5 C17 C18 128.90(15)
N2 C17 C18 105.97(13)
C19 C18 C23 121.71(15)
C19 C18 C17 129.77(15)
C23 C18 C17 108.46(14)
C18 C19 C20 117.10(16)
C18 C19 H19 120.5(14)
C20 C19 H19 122.3(14)
C19 C20 C21 121.47(17)
C19 C20 H20 120.1(14)
C21 C20 H20 118.4(14)
C20 C21 C22 121.19(16)
C20 C21 H21 118.9(15)
C22 C21 H21 119.9(15)
C23 C22 C21 116.76(15)
C23 C22 H22 125.1(13)
C21 C22 H22 118.1(13)
C22 C23 C18 121.76(15)
C22 C23 C24 130.10(15)
C18 C23 C24 108.10(13)
O6 C24 N2 125.05(15)
O6 C24 C23 129.02(15)
N2 C24 C23 105.92(13)

loop_
_geom_bond_atom_site_label_1
_geom_bond_atom_site_label_2
_geom_bond_distance
O1 C13 1.195(2)
O2 C13 1.339(2)
O2 C14 1.454(2)
O3 C15 1.199(2)
O4 C15 1.332(2)
O4 C16 1.453(2)
O5 C17 1.209(2)
O6 C24 1.211(2)
N1 C12 1.389(2)
N1 C1 1.442(2)
N1 C4 1.464(2)
N2 C17 1.401(2)
N2 C24 1.405(2)
N2 C1 1.476(2)
C1 C2 1.547(2)
C1 H1 0.94(2)
C2 C3 1.542(2)
C2 H2A 0.99(2)
C2 H2B 0.98(2)
C3 C13 1.520(2)
C3 C15 1.529(2)
C3 C4 1.561(2)
C4 C5 1.496(2)
C4 H4 1.02(2)
C5 C6 1.331(3)
C5 H5 1.00(2)
C6 C7 1.462(2)
C6 H6 1.00(2)
C7 C8 1.392(2)
C7 C12 1.411(2)
C8 C9 1.387(3)
C8 H8 0.98(2)
C9 C10 1.391(3)
C9 H9 0.94(3)
C10 C11 1.393(3)
C10 H10 0.97(2)
C11 C12 1.396(2)
C11 H11 0.99(2)
C14 H14A 0.9800
C14 H14B 0.9800
C14 H14C 0.9800
C16 H16A 0.9800
C16 H16B 0.9800
C16 H16C 0.9800
C17 C18 1.485(2)
C18 C19 1.380(2)
C18 C23 1.387(2)
C19 C20 1.388(3)
C19 H19 0.93(3)
C20 C21 1.392(3)
C20 H20 0.96(2)
C21 C22 1.397(2)
C21 H21 0.97(3)
C22 C23 1.383(2)
C22 H22 1.03(2)
C23 C24 1.488(2)

loop_
_geom_torsion_atom_site_label_1
_geom_torsion_atom_site_label_2
_geom_torsion_atom_site_label_3
_geom_torsion_atom_site_label_4
_geom_torsion
C12 N1 C1 N2 76.2(2)
C4 N1 C1 N2 -112.13(15)
C12 N1 C1 C2 -162.91(15)
C4 N1 C1 C2 8.74(17)
C17 N2 C1 N1 59.5(2)
C24 N2 C1 N1 -128.82(16)
C17 N2 C1 C2 -58.23(19)
C24 N2 C1 C2 113.43(16)
N1 C1 C2 C3 16.44(17)
N2 C1 C2 C3 139.89(14)
C1 C2 C3 C13 -151.30(13)
C1 C2 C3 C15 83.38(16)
C1 C2 C3 C4 -33.19(16)
C12 N1 C4 C5 15.4(2)
C1 N1 C4 C5 -156.26(14)
C12 N1 C4 C3 141.81(15)
C1 N1 C4 C3 -29.84(17)
C13 C3 C4 N1 158.69(13)
C15 C3 C4 N1 -78.59(15)
C2 C3 C4 N1 37.66(16)
C13 C3 C4 C5 -77.40(18)
C15 C3 C4 C5 45.33(19)
C2 C3 C4 C5 161.57(15)
N1 C4 C5 C6 -13.2(2)
C3 C4 C5 C6 -131.54(17)
C4 C5 C6 C7 3.4(3)
C5 C6 C7 C8 -177.23(16)
C5 C6 C7 C12 5.9(2)
C12 C7 C8 C9 0.6(2)
C6 C7 C8 C9 -176.30(17)
C7 C8 C9 C10 0.6(3)
C8 C9 C10 C11 -1.1(3)
C9 C10 C11 C12 0.4(3)
C1 N1 C12 C11 -16.3(2)
C4 N1 C12 C11 173.04(15)
C1 N1 C12 C7 163.36(14)
C4 N1 C12 C7 -7.3(2)
C10 C11 C12 N1 -179.55(15)
C10 C11 C12 C7 0.8(2)
C8 C7 C12 N1 179.08(15)
C6 C7 C12 N1 -4.0(2)
C8 C7 C12 C11 -1.3(2)
C6 C7 C12 C11 175.71(15)
C14 O2 C13 O1 1.0(2)
C14 O2 C13 C3 -178.56(13)
C15 C3 C13 O1 -107.51(18)
C2 C3 C13 O1 127.69(18)
C4 C3 C13 O1 14.9(2)
C15 C3 C13 O2 72.02(16)
C2 C3 C13 O2 -52.78(18)
C4 C3 C13 O2 -165.57(13)
C16 O4 C15 O3 -1.6(3)
C16 O4 C15 C3 177.12(14)
C13 C3 C15 O3 -145.69(18)
C2 C3 C15 O3 -18.5(2)
C4 C3 C15 O3 92.0(2)
C13 C3 C15 O4 35.57(19)
C2 C3 C15 O4 162.76(14)
C4 C3 C15 O4 -86.69(17)
C24 N2 C17 O5 177.73(15)
C1 N2 C17 O5 -9.8(3)
C24 N2 C17 C18 -1.79(17)
C1 N2 C17 C18 170.73(14)
O5 C17 C18 C19 4.4(3)
N2 C17 C18 C19 -176.13(16)
O5 C17 C18 C23 -178.23(16)
N2 C17 C18 C23 1.26(17)
C23 C18 C19 C20 0.3(3)
C17 C18 C19 C20 177.37(17)
C18 C19 C20 C21 0.2(3)
C19 C20 C21 C22 -0.3(3)
C20 C21 C22 C23 -0.1(3)
C21 C22 C23 C18 0.7(2)
C21 C22 C23 C24 -176.95(16)
C19 C18 C23 C22 -0.8(2)
C17 C18 C23 C22 -178.39(15)
C19 C18 C23 C24 177.33(15)
C17 C18 C23 C24 -0.32(17)
C17 N2 C24 O6 -177.52(16)
C1 N2 C24 O6 9.9(3)
C17 N2 C24 C23 1.60(17)
C1 N2 C24 C23 -171.03(14)
C22 C23 C24 O6 -3.8(3)
C18 C23 C24 O6 178.32(17)
C22 C23 C24 N2 177.12(16)
C18 C23 C24 N2 -0.74(17)
